data_7106875
loop_
_publ_author_name
'Ramkinkar Santra'
'Kaustuv Banerjee'
'Kumar Biradha'

_publ_section_title
;
 Weak Ag---Ag and Ag---Pi Interactions in Templating Regio Selective
 Single and Double [2+2] Reactions of
 N,N'-bis(3-(4-pyridyl)acryloyl)-hydrazine in the Solid State
;
_journal_name_full Chem.Commun.
_journal_page_first 10740
_journal_paper_doi 10.1039/c1cc13994k
_journal_volume 47
_journal_year 2011
_chemical_formula_sum 'C32 H36 N8 O8'
_chemical_formula_weight 660.69
_chemical_name_common
;
r-1,t-3-bis(4-pyridyl)-c-2,t-4-bis(N-(3(4-pyridyl)acryloyl) -
hydrazinocarbonyl)cyclobutane,tetra hydrate
;
_chemical_name_systematic
;
r-1,t-3-bis(4-pyridyl)-c-2,t-4-bis(N-(3(4-pyridyl)acryloyl)
-hydrazinocarbonyl)cyclobutane,tetra hydrate
;
_space_group_IT_number 2
_symmetry_cell_setting triclinic
_symmetry_space_group_name_Hall '-P 1'
_symmetry_space_group_name_H-M 'P -1'
_atom_sites_solution_hydrogens geom
_atom_sites_solution_primary direct
_atom_sites_solution_secondary difmap
_audit_creation_method SHELXL-97
_cell_angle_alpha 84.941(6)
_cell_angle_beta 84.373(8)
_cell_angle_gamma 80.613(6)
_cell_formula_units_Z 1
_cell_length_a 4.7469(9)
_cell_length_b 9.6101(18)
_cell_length_c 17.895(3)
_cell_measurement_reflns_used 2625
_cell_measurement_temperature 293(2)
_cell_measurement_theta_max 25
_cell_measurement_theta_min 1.15
_cell_volume 799.4(3)
_computing_structure_refinement 'SHELXL-97 (Sheldrick, 1997)'
_computing_structure_solution 'SHELXS-97 (Sheldrick, 1990)'
_diffrn_ambient_temperature 293(2)
_diffrn_measured_fraction_theta_full 0.931
_diffrn_measured_fraction_theta_max 0.931
_diffrn_measurement_device_type 'Bruker CCD APEX2'
_diffrn_measurement_method hemisphere
_diffrn_radiation_monochromator graphite
_diffrn_radiation_source 'fine-focus sealed tube'
_diffrn_radiation_type MoK\a
_diffrn_radiation_wavelength 0.71073
_diffrn_reflns_av_R_equivalents 0.0473
_diffrn_reflns_av_sigmaI/netI 0.0523
_diffrn_reflns_limit_h_max 5
_diffrn_reflns_limit_h_min -5
_diffrn_reflns_limit_k_max 11
_diffrn_reflns_limit_k_min -11
_diffrn_reflns_limit_l_max 21
_diffrn_reflns_limit_l_min -21
_diffrn_reflns_number 7661
_diffrn_reflns_theta_full 25.00
_diffrn_reflns_theta_max 25.00
_diffrn_reflns_theta_min 1.15
_exptl_absorpt_coefficient_mu 0.101
_exptl_absorpt_correction_T_max 0.990
_exptl_absorpt_correction_T_min 0.983
_exptl_absorpt_correction_type empirical
_exptl_absorpt_process_details sadabs
_exptl_crystal_colour colorless
_exptl_crystal_density_diffrn 1.372
_exptl_crystal_density_meas ?
_exptl_crystal_density_method 'not measured'
_exptl_crystal_description Plates
_exptl_crystal_F_000 348
_exptl_crystal_size_max 0.23
_exptl_crystal_size_mid 0.14
_exptl_crystal_size_min 0.10
_refine_diff_density_max 0.328
_refine_diff_density_min -0.287
_refine_diff_density_rms 0.070
_refine_ls_extinction_method none
_refine_ls_goodness_of_fit_ref 1.242
_refine_ls_hydrogen_treatment mixed
_refine_ls_matrix_type full
_refine_ls_number_parameters 229
_refine_ls_number_reflns 2625
_refine_ls_number_restraints 0
_refine_ls_restrained_S_all 1.242
_refine_ls_R_factor_all 0.0973
_refine_ls_R_factor_gt 0.0668
_refine_ls_shift/su_max 0.020
_refine_ls_shift/su_mean 0.001
_refine_ls_structure_factor_coef Fsqd
_refine_ls_weighting_details 'calc w=1/[\s^2^(Fo^2^)+(0.1000P)^2^+0.0000P] where P=(Fo^2^+2Fc^2^)/3'
_refine_ls_weighting_scheme calc
_refine_ls_wR_factor_gt 0.1796
_refine_ls_wR_factor_ref 0.2007
_reflns_number_gt 1834
_reflns_number_total 2625
_reflns_threshold_expression >2sigma(I)
_cod_data_source_file c1cc13994k.txt
_cod_data_source_block MCB
_cod_depositor_comments
;
The following automatic conversions were performed:

'_exptl_crystal_density_meas' value 'not measured' was changed to '?'
- the value is perceived as not measured.

Automatic conversion script
Id: cif_fix_values 3008 2015-01-20 13:52:24Z robertas 
;
_cod_original_sg_symbol_H-M P-1
_cod_database_code 7106875

loop_
_symmetry_equiv_pos_as_xyz
'x, y, z'
'-x, -y, -z'

loop_
_atom_site_label
_atom_site_type_symbol
_atom_site_fract_x
_atom_site_fract_y
_atom_site_fract_z
_atom_site_U_iso_or_equiv
_atom_site_adp_type
_atom_site_occupancy
_atom_site_symmetry_multiplicity
_atom_site_calc_flag
_atom_site_refinement_flags
N1 N 1.3753(5) 1.2442(2) -0.35826(13) 0.0291(6) Uani 1 1 d .
H1 H 1.1933 1.2633 -0.3615 0.035 Uiso 1 1 calc R
N2 N 1.4845(5) 1.1400(3) -0.30559(14) 0.0334(7) Uani 1 1 d .
H2 H 1.6554 1.0945 -0.3128 0.040 Uiso 1 1 calc R
O11 O 1.0759(5) 1.1756(3) -0.22957(14) 0.0611(8) Uani 1 1 d .
N11 N 1.6395(8) 0.6474(4) 0.04106(19) 0.0657(10) Uani 1 1 d .
C11 C 1.4240(13) 0.7419(5) 0.0543(2) 0.0850(16) Uani 1 1 d .
H11 H 1.3344 0.7432 0.1029 0.102 Uiso 1 1 calc R
C12 C 1.3169(14) 0.8418(7) 0.0008(3) 0.130(3) Uani 1 1 d .
H12 H 1.1574 0.9077 0.0141 0.156 Uiso 1 1 calc R
C13 C 1.4381(8) 0.8474(4) -0.07154(19) 0.0500(10) Uani 1 1 d .
C14 C 1.6615(11) 0.7471(5) -0.0858(2) 0.0747(15) Uani 1 1 d .
H14 H 1.7517 0.7417 -0.1343 0.090 Uiso 1 1 calc R
C15 C 1.7575(14) 0.6517(6) -0.0285(3) 0.116(2) Uani 1 1 d .
H15 H 1.9182 0.5851 -0.0398 0.139 Uiso 1 1 calc R
C16 C 1.3260(9) 0.9555(5) -0.1286(2) 0.0645(12) Uani 1 1 d .
H16 H 1.1402 1.0014 -0.1177 0.077 Uiso 1 1 calc R
C17 C 1.4538(8) 0.9950(3) -0.19238(18) 0.0385(8) Uani 1 1 d .
H17 H 1.6363 0.9488 -0.2068 0.046 Uiso 1 1 calc R
C18 C 1.3169(7) 1.1119(3) -0.24311(17) 0.0351(8) Uani 1 1 d .
O21 O 1.8098(4) 1.2919(2) -0.40376(12) 0.0374(6) Uani 1 1 d .
N21 N 0.9429(6) 1.9189(3) -0.35723(16) 0.0439(8) Uani 1 1 d .
C21 C 0.9302(8) 1.7842(4) -0.3351(2) 0.0492(9) Uani 1 1 d .
H21 H 0.7935 1.7651 -0.2963 0.059 Uiso 1 1 calc R
C22 C 1.1053(7) 1.6709(3) -0.36575(18) 0.0392(8) Uani 1 1 d .
H22 H 1.0875 1.5790 -0.3472 0.047 Uiso 1 1 calc R
C23 C 1.3084(6) 1.6952(3) -0.42454(16) 0.0279(7) Uani 1 1 d .
C24 C 1.3258(7) 1.8345(3) -0.44706(18) 0.0382(8) Uani 1 1 d .
H24 H 1.4618 1.8567 -0.4854 0.046 Uiso 1 1 calc R
C25 C 1.1412(8) 1.9413(3) -0.41278(19) 0.0401(8) Uani 1 1 d .
H25 H 1.1567 2.0344 -0.4296 0.048 Uiso 1 1 calc R
C26 C 1.5070(6) 1.5728(3) -0.45719(15) 0.0247(7) Uani 1 1 d .
H26 H 1.6813 1.5570 -0.4304 0.030 Uiso 1 1 calc R
C27 C 1.3999(6) 1.4291(3) -0.45671(15) 0.0241(7) Uani 1 1 d .
H27 H 1.1912 1.4391 -0.4467 0.029 Uiso 1 1 calc R
C28 C 1.5504(6) 1.3152(3) -0.40401(15) 0.0240(7) Uani 1 1 d .
O1W O 0.2476(8) 1.5329(4) -0.1773(2) 0.0833(12) Uani 1 1 d .
H1W2 H 0.579(9) 1.479(4) -0.223(2) 0.050 Uiso 1 1 d .
H2W2 H 0.828(9) 1.386(5) -0.248(2) 0.050 Uiso 1 1 d .
O2W O 0.7797(9) 1.4641(4) -0.2495(2) 0.0840(11) Uani 1 1 d .
H1W1 H 0.250(8) 1.486(4) -0.135(2) 0.050 Uiso 1 1 d .
H2W1 H 0.150(9) 1.514(5) -0.197(3) 0.050 Uiso 1 1 d .

loop_
_atom_site_aniso_label
_atom_site_aniso_U_11
_atom_site_aniso_U_22
_atom_site_aniso_U_33
_atom_site_aniso_U_23
_atom_site_aniso_U_13
_atom_site_aniso_U_12
N1 0.0248(14) 0.0277(14) 0.0316(14) 0.0096(11) -0.0012(11) -0.0020(11)
N2 0.0302(15) 0.0306(15) 0.0336(15) 0.0104(11) 0.0011(12) 0.0033(11)
O11 0.0476(17) 0.0677(19) 0.0501(16) 0.0219(13) 0.0150(13) 0.0189(14)
N11 0.083(3) 0.060(2) 0.047(2) 0.0221(16) -0.0099(19) 0.000(2)
C11 0.118(4) 0.080(3) 0.038(2) 0.023(2) 0.015(3) 0.015(3)
C12 0.146(5) 0.130(5) 0.058(3) 0.050(3) 0.051(3) 0.082(4)
C13 0.056(2) 0.050(2) 0.036(2) 0.0159(16) 0.0057(18) -0.0007(19)
C14 0.103(4) 0.062(3) 0.038(2) 0.0189(19) 0.016(2) 0.025(3)
C15 0.141(5) 0.097(4) 0.065(3) 0.039(3) 0.029(3) 0.062(4)
C16 0.058(3) 0.071(3) 0.046(2) 0.024(2) 0.012(2) 0.019(2)
C17 0.045(2) 0.0348(19) 0.0303(17) 0.0060(13) 0.0020(15) 0.0022(15)
C18 0.038(2) 0.0334(18) 0.0298(17) 0.0051(13) 0.0046(15) -0.0017(15)
O21 0.0227(12) 0.0390(13) 0.0486(14) 0.0124(10) -0.0053(10) -0.0065(10)
N21 0.0503(19) 0.0323(16) 0.0458(17) -0.0089(13) 0.0044(15) 0.0012(14)
C21 0.056(2) 0.040(2) 0.047(2) -0.0040(16) 0.0146(18) -0.0049(18)
C22 0.049(2) 0.0277(18) 0.0366(18) 0.0008(14) 0.0079(16) -0.0027(15)
C23 0.0309(17) 0.0238(16) 0.0283(16) -0.0007(12) -0.0034(14) -0.0023(13)
C24 0.045(2) 0.0284(18) 0.0399(19) -0.0027(14) 0.0103(16) -0.0093(15)
C25 0.050(2) 0.0230(17) 0.045(2) -0.0029(14) 0.0014(17) -0.0048(15)
C26 0.0235(16) 0.0224(15) 0.0279(15) 0.0022(11) -0.0034(12) -0.0041(12)
C27 0.0200(15) 0.0211(15) 0.0289(15) 0.0036(11) 0.0019(12) -0.0015(12)
C28 0.0197(16) 0.0242(15) 0.0291(15) -0.0017(12) -0.0006(12) -0.0077(12)
O1W 0.089(3) 0.100(3) 0.053(2) 0.0199(19) -0.0094(18) -0.003(2)
O2W 0.079(2) 0.061(2) 0.103(3) 0.003(2) 0.028(2) -0.010(2)

loop_
_atom_type_symbol
_atom_type_description
_atom_type_scat_dispersion_real
_atom_type_scat_dispersion_imag
_atom_type_scat_source
C C 0.0033 0.0016 'International Tables Vol C Tables 4.2.6.8 and 6.1.1.4'
H H 0.0000 0.0000 'International Tables Vol C Tables 4.2.6.8 and 6.1.1.4'
N N 0.0061 0.0033 'International Tables Vol C Tables 4.2.6.8 and 6.1.1.4'
O O 0.0106 0.0060 'International Tables Vol C Tables 4.2.6.8 and 6.1.1.4'

loop_
_geom_angle_atom_site_label_1
_geom_angle_atom_site_label_2
_geom_angle_atom_site_label_3
_geom_angle
_geom_angle_site_symmetry_3
C28 N1 N2 120.5(2) .
C18 N2 N1 118.3(2) .
C11 N11 C15 115.4(4) .
N11 C11 C12 123.4(4) .
C13 C12 C11 121.7(5) .
C14 C13 C12 115.0(3) .
C14 C13 C16 123.3(3) .
C12 C13 C16 121.7(4) .
C13 C14 C15 119.5(4) .
N11 C15 C14 124.9(5) .
C17 C16 C13 128.0(4) .
C16 C17 C18 121.8(3) .
O11 C18 N2 123.3(3) .
O11 C18 C17 123.4(3) .
N2 C18 C17 113.3(3) .
C25 N21 C21 115.7(3) .
N21 C21 C22 124.5(3) .
C21 C22 C23 119.4(3) .
C24 C23 C22 116.4(3) .
C24 C23 C26 123.4(3) .
C22 C23 C26 120.1(3) .
C23 C24 C25 120.1(3) .
N21 C25 C24 123.8(3) .
C23 C26 C27 118.9(2) .
C23 C26 C27 121.9(2) 2_884
C27 C26 C27 91.1(2) 2_884
C28 C27 C26 113.3(2) .
C28 C27 C26 118.2(2) 2_884
C26 C27 C26 88.9(2) 2_884
O21 C28 N1 123.4(3) .
O21 C28 C27 122.1(3) .
N1 C28 C27 114.5(2) .

loop_
_geom_bond_atom_site_label_1
_geom_bond_atom_site_label_2
_geom_bond_distance
_geom_bond_site_symmetry_2
N1 C28 1.334(3) .
N1 N2 1.386(3) .
N2 C18 1.341(4) .
O11 C18 1.219(4) .
N11 C11 1.271(5) .
N11 C15 1.314(6) .
C11 C12 1.368(6) .
C12 C13 1.364(6) .
C13 C14 1.332(5) .
C13 C16 1.464(5) .
C14 C15 1.375(6) .
C16 C17 1.296(5) .
C17 C18 1.486(4) .
O21 C28 1.215(3) .
N21 C25 1.329(4) .
N21 C21 1.329(4) .
C21 C22 1.377(5) .
C22 C23 1.386(4) .
C23 C24 1.377(4) .
C23 C26 1.505(4) .
C24 C25 1.382(4) .
C26 C27 1.546(4) .
C26 C27 1.561(4) 2_884
C27 C28 1.514(4) .
C27 C26 1.561(4) 2_884
